data_7228678
loop_
_publ_author_name
'Liu, Zhanning'
'Liu, Chenxi'
'Li, Qiang'
'Chen, Jun'
'Xing, Xianran'

_publ_section_title
;
 Spring-like Motion Caused Large Anisotropic Thermal Expansion in
 Nonporous M(eim)2 (M=Zn, Cd)
;
_journal_name_full 'Phys. Chem. Chem. Phys.'
_journal_paper_doi 10.1039/C7CP03937A
_journal_year 2017
_chemical_formula_sum 'C5 H7 Cd0.5 N2'
_chemical_formula_weight 151.33
_chemical_name_systematic
; 
 ? 
;
_space_group_IT_number 154
_symmetry_cell_setting trigonal
_symmetry_space_group_name_Hall 'P 32 2"'
_symmetry_space_group_name_H-M 'P 32 2 1'
_atom_sites_solution_hydrogens geom
_atom_sites_solution_primary direct
_atom_sites_solution_secondary difmap
_audit_block_doi 10.5517/ccdc.csd.cc1ny9kg
_audit_creation_method SHELXL-97
_audit_update_record
;
2017-06-07 deposited with the CCDC.
2017-07-11 downloaded from the CCDC.
;
_cell_angle_alpha 90.00
_cell_angle_beta 90.00
_cell_angle_gamma 120.00
_cell_formula_units_Z 6
_cell_length_a 8.69480(10)
_cell_length_b 8.69480(10)
_cell_length_c 13.6675(3)
_cell_measurement_reflns_used 3742
_cell_measurement_temperature 250(2)
_cell_measurement_theta_max 67.0231
_cell_measurement_theta_min 3.2308
_cell_volume 894.83(2)
_computing_cell_refinement 'Bruker FRAMBO'
_computing_data_collection 'Bruker FRAMBO'
_computing_data_reduction 'Bruker SAINT'
_computing_molecular_graphics 'Bruker SHELXTL'
_computing_publication_material 'Bruker SHELXTL'
_computing_structure_refinement 'SHELXL-97 (Sheldrick, 1997)'
_computing_structure_solution 'SHELXS-97 (Sheldrick, 1990)'
_diffrn_ambient_temperature 250(2)
_diffrn_measured_fraction_theta_full 1.000
_diffrn_measured_fraction_theta_max 1.000
_diffrn_measurement_device_type 'multiwire proportional'
_diffrn_measurement_method 'phi and omega scans'
_diffrn_radiation_monochromator graphite
_diffrn_radiation_source 'fine-focus sealed tube'
_diffrn_radiation_type CuK\a
_diffrn_radiation_wavelength 1.54178
_diffrn_reflns_av_R_equivalents 0.0364
_diffrn_reflns_av_sigmaI/netI 0.0229
_diffrn_reflns_limit_h_max 10
_diffrn_reflns_limit_h_min -10
_diffrn_reflns_limit_k_max 8
_diffrn_reflns_limit_k_min -10
_diffrn_reflns_limit_l_max 16
_diffrn_reflns_limit_l_min -14
_diffrn_reflns_number 5031
_diffrn_reflns_theta_full 67.13
_diffrn_reflns_theta_max 67.13
_diffrn_reflns_theta_min 5.88
_exptl_absorpt_coefficient_mu 14.450
_exptl_absorpt_correction_T_max 1.0000
_exptl_absorpt_correction_T_min 0.39170
_exptl_absorpt_correction_type multi-scan
_exptl_crystal_colour yellow
_exptl_crystal_density_diffrn 1.685
_exptl_crystal_density_method 'not measured'
_exptl_crystal_description block
_exptl_crystal_F_000 450
_exptl_crystal_size_max 0.4
_exptl_crystal_size_mid 0.2
_exptl_crystal_size_min 0.2
_refine_diff_density_max 0.446
_refine_diff_density_min -2.147
_refine_diff_density_rms 0.244
_refine_ls_abs_structure_details 'Flack H D (1983), Acta Cryst. A39, 876-881'
_refine_ls_abs_structure_Flack 0.007(17)
_refine_ls_extinction_method none
_refine_ls_goodness_of_fit_ref 1.201
_refine_ls_hydrogen_treatment mixed
_refine_ls_matrix_type full
_refine_ls_number_parameters 70
_refine_ls_number_reflns 1073
_refine_ls_number_restraints 1
_refine_ls_restrained_S_all 1.201
_refine_ls_R_factor_all 0.0342
_refine_ls_R_factor_gt 0.0340
_refine_ls_shift/su_max 0.000
_refine_ls_shift/su_mean 0.000
_refine_ls_structure_factor_coef Fsqd
_refine_ls_weighting_details 'calc w=1/[\s^2^(Fo^2^)+(0.0651P)^2^+0.0000P] where P=(Fo^2^+2Fc^2^)/3'
_refine_ls_weighting_scheme calc
_refine_ls_wR_factor_gt 0.0851
_refine_ls_wR_factor_ref 0.0854
_reflns_number_gt 1068
_reflns_number_total 1073
_reflns_threshold_expression >2sigma(I)
_cod_data_source_file c7cp03937a2.cif
_cod_data_source_block 250
_cod_depositor_comments
;
The following automatic conversions were performed:

'_symmetry_cell_setting' value 'Trigonal' changed to 'trigonal'
according to
/home/data/users/saulius/crontab/automatic-downloads/rss-feeds/RSC/lib/dictionaries/cif_core.dic
dictionary named 'cif_core.dic' version 2.4.2 from 2011-04-26.

Automatic conversion script
Id: cif_fix_values 4973 2017-02-22 13:04:09Z antanas 
;
_cod_original_sg_symbol_H-M P3(2)21
_cod_original_formula_sum 'C5 H7 Cd0.50 N2'
_cod_database_code 7228678

loop_
_symmetry_equiv_pos_as_xyz
'x, y, z'
'-y, x-y, z+2/3'
'-x+y, -x, z+1/3'
'x-y, -y, -z+1/3'
'-x, -x+y, -z+2/3'
'y, x, -z'

loop_
_atom_site_label
_atom_site_type_symbol
_atom_site_fract_x
_atom_site_fract_y
_atom_site_fract_z
_atom_site_U_iso_or_equiv
_atom_site_adp_type
_atom_site_occupancy
_atom_site_symmetry_multiplicity
_atom_site_calc_flag
_atom_site_refinement_flags
Cd1 Cd -0.53447(4) -0.53447(4) -0.5000 0.01070(18) Uani 1 2 d SD
N2 N -0.4248(5) -0.3355(4) -0.6171(2) 0.0185(8) Uani 1 1 d D
N1 N -0.5998(5) -0.7756(5) -0.5841(3) 0.0156(8) Uani 1 1 d .
C5 C -0.2485(6) -0.2192(7) -0.6331(4) 0.0231(12) Uani 1 1 d .
H5 H -0.1551 -0.2090 -0.5952 0.028 Uiso 1 1 calc R
C1 C -0.5115(6) -0.3053(6) -0.6887(3) 0.0160(9) Uani 1 1 d .
C2 C -0.7084(7) -0.4076(8) -0.7021(4) 0.0325(13) Uani 1 1 d .
H2A H -0.7627 -0.4691 -0.6415 0.039 Uiso 1 1 calc R
H2B H -0.7499 -0.3247 -0.7147 0.039 Uiso 1 1 calc R
C4 C -0.2330(6) -0.1211(7) -0.7139(4) 0.0198(10) Uani 1 1 d .
H4 H -0.1273 -0.0322 -0.7405 0.024 Uiso 1 1 calc R
C3 C -0.7695(11) -0.5397(12) -0.7829(6) 0.070(3) Uani 1 1 d .
H3A H -0.7138 -0.4809 -0.8429 0.105 Uiso 1 1 calc R
H3B H -0.8960 -0.5950 -0.7895 0.105 Uiso 1 1 calc R
H3C H -0.7379 -0.6285 -0.7685 0.105 Uiso 1 1 calc R

loop_
_atom_site_aniso_label
_atom_site_aniso_U_11
_atom_site_aniso_U_22
_atom_site_aniso_U_33
_atom_site_aniso_U_23
_atom_site_aniso_U_13
_atom_site_aniso_U_12
Cd1 0.0121(2) 0.0121(2) 0.0048(3) -0.00005(7) 0.00005(7) 0.00379(17)
N2 0.017(2) 0.0211(18) 0.015(2) 0.0063(15) 0.0001(15) 0.0074(16)
N1 0.0143(18) 0.0169(19) 0.0114(18) -0.0046(15) 0.0010(14) 0.0047(14)
C5 0.009(2) 0.033(3) 0.022(2) 0.013(2) 0.0005(18) 0.007(2)
C1 0.013(2) 0.016(3) 0.015(2) 0.0010(18) 0.0006(18) 0.004(2)
C2 0.017(3) 0.034(3) 0.038(3) 0.012(3) -0.003(2) 0.007(2)
C4 0.009(2) 0.024(2) 0.022(2) 0.0103(19) 0.0024(17) 0.0046(18)
C3 0.051(5) 0.064(5) 0.042(4) -0.004(4) -0.018(3) -0.011(4)

loop_
_atom_type_symbol
_atom_type_description
_atom_type_scat_dispersion_real
_atom_type_scat_dispersion_imag
_atom_type_scat_source
C C 0.0181 0.0091 'International Tables Vol C Tables 4.2.6.8 and 6.1.1.4'
H H 0.0000 0.0000 'International Tables Vol C Tables 4.2.6.8 and 6.1.1.4'
Cd Cd 0.1185 4.6533 'International Tables Vol C Tables 4.2.6.8 and 6.1.1.4'
N N 0.0311 0.0180 'International Tables Vol C Tables 4.2.6.8 and 6.1.1.4'

loop_
_geom_angle_atom_site_label_1
_geom_angle_atom_site_label_2
_geom_angle_atom_site_label_3
_geom_angle
_geom_angle_site_symmetry_1
_geom_angle_site_symmetry_3
N2 Cd1 N2 104.6(2) . 6_554
N2 Cd1 N1 124.52(16) . 6_554
N2 Cd1 N1 99.97(15) 6_554 6_554
N2 Cd1 N1 99.97(15) . .
N2 Cd1 N1 124.52(16) 6_554 .
N1 Cd1 N1 105.5(2) 6_554 .
C1 N2 C5 105.7(3) . .
C1 N2 Cd1 128.5(3) . .
C5 N2 Cd1 125.7(3) . .
C1 N1 C4 105.6(4) 5_443 5_443
C1 N1 Cd1 125.2(3) 5_443 .
C4 N1 Cd1 122.7(3) 5_443 .
C4 C5 N2 108.4(4) . .
N2 C1 N1 112.0(4) . 5_453
N2 C1 C2 124.2(4) . .
N1 C1 C2 123.8(4) 5_453 .
C3 C2 C1 114.2(6) . .
C5 C4 N1 108.2(4) . 5_453

loop_
_geom_bond_atom_site_label_1
_geom_bond_atom_site_label_2
_geom_bond_distance
_geom_bond_site_symmetry_2
Cd1 N2 2.1943(18) .
Cd1 N2 2.1943(18) 6_554
Cd1 N1 2.202(4) 6_554
Cd1 N1 2.202(4) .
N2 C1 1.339(6) .
N2 C5 1.367(6) .
N1 C1 1.341(6) 5_443
N1 C4 1.371(6) 5_443
C5 C4 1.360(7) .
C1 N1 1.341(6) 5_453
C1 C2 1.495(7) .
C2 C3 1.487(10) .
C4 N1 1.371(6) 5_453

loop_
_geom_torsion_atom_site_label_1
_geom_torsion_atom_site_label_2
_geom_torsion_atom_site_label_3
_geom_torsion_atom_site_label_4
_geom_torsion
_geom_torsion_site_symmetry_1
_geom_torsion_site_symmetry_4
N2 Cd1 N2 C1 -155.6(5) 6_554 .
N1 Cd1 N2 C1 -42.3(5) 6_554 .
N1 Cd1 N2 C1 74.5(4) . .
N2 Cd1 N2 C5 26.8(4) 6_554 .
N1 Cd1 N2 C5 140.2(4) 6_554 .
N1 Cd1 N2 C5 -103.0(4) . .
N2 Cd1 N1 C1 50.6(4) . 5_443
N2 Cd1 N1 C1 -65.0(4) 6_554 5_443
N1 Cd1 N1 C1 -179.2(4) 6_554 5_443
N2 Cd1 N1 C4 -96.9(4) . 5_443
N2 Cd1 N1 C4 147.5(4) 6_554 5_443
N1 Cd1 N1 C4 33.4(3) 6_554 5_443
C1 N2 C5 C4 0.2(6) . .
Cd1 N2 C5 C4 178.2(4) . .
C5 N2 C1 N1 -0.2(6) . 5_453
Cd1 N2 C1 N1 -178.2(3) . 5_453
C5 N2 C1 C2 177.8(5) . .
Cd1 N2 C1 C2 -0.1(7) . .
N2 C1 C2 C3 -103.8(7) . .
N1 C1 C2 C3 74.1(8) 5_453 .
N2 C5 C4 N1 -0.1(6) . 5_453
